data_4028327
loop_
_publ_author_name
'Masahiro Mineno'
'Yasuhiro Sawai'
'Kazuaki Kanno'
'Naotaka Sawada'
'Hideya Mizufune'

_publ_contact_author_address
;
CMC Center, Takeda Pharmaceutical Company Ltd.,
2-17-85 Jusohonmachi, Yodogawa-ku, Osaka 532-8686, Japan
;
_publ_contact_author_email masahiro.mineno@takeda.com
_publ_contact_author_fax +81-6-6300-6251
_publ_contact_author_name 'Masahiro Mineno'
_publ_contact_author_phone +81-6-6300-6784
_publ_section_title
;
 Double Reformatsky Reaction: Divergent Synthesis of
 \d-Hydroxy-\b-ketoesters
;
_journal_name_full 'Journal of Organic Chemistry'
_journal_page_first 5843
_journal_page_last 5850
_journal_paper_doi 10.1021/jo400408t
_journal_volume 78
_journal_year 2013
_chemical_formula_moiety 'C40 H46 Br2 N2 O10 Zn3'
_chemical_formula_sum 'C40 H46 Br2 N2 O10 Zn3'
_chemical_formula_weight 1070.76
_chemical_name_systematic
;
Ethyl 5-fydroxy-3-oxo-5-phenyl-5-(pyridyn-2-yl)pentanoate zinc complex
;
_space_group_IT_number 14
_symmetry_cell_setting monoclinic
_symmetry_Int_Tables_number 14
_symmetry_space_group_name_Hall '-P 2ybc'
_symmetry_space_group_name_H-M 'P 1 21/c 1'
_atom_sites_solution_hydrogens geom
_atom_sites_solution_primary direct
_atom_sites_solution_secondary difmap
_audit_creation_date 2012-06-07
_audit_creation_method 'by CrystalStructure 4.0 and SHELXL-97'
_cell_angle_alpha 90.0000
_cell_angle_beta 109.251(8)
_cell_angle_gamma 90.0000
_cell_formula_units_Z 4
_cell_length_a 14.6149(3)
_cell_length_b 14.4589(3)
_cell_length_c 21.0849(4)
_cell_measurement_reflns_used 70843
_cell_measurement_temperature 100
_cell_measurement_theta_max 68.31
_cell_measurement_theta_min 3.06
_cell_volume 4206.4(3)
_computing_cell_refinement 'RAPID AUTO (Rigaku, 2006)'
_computing_data_collection 'RAPID AUTO (Rigaku, 2006)'
_computing_data_reduction 'CrystalStructure 4.0 (Rigaku, 2010)'
_computing_molecular_graphics 'CrystalStructure 4.0 (Rigaku, 2010)'
_computing_publication_material 'CrystalStructure 4.0 (Rigaku, 2010)'
_computing_structure_refinement 'SHELXL97 (Sheldrick, 2008)'
_computing_structure_solution 'SHELXS97 (Sheldrick, 2008)'
_diffrn_ambient_temperature 100
_diffrn_detector_area_resol_mean 10.000
_diffrn_measured_fraction_theta_full 1.000
_diffrn_measured_fraction_theta_max 1.000
_diffrn_measurement_device_type 'Rigaku R-AXIS RAPID 191R'
_diffrn_measurement_method \w
_diffrn_radiation_monochromator graphite
_diffrn_radiation_source 'fine-focus sealed tube'
_diffrn_radiation_type 'Cu K\a'
_diffrn_radiation_wavelength 1.54187
_diffrn_reflns_av_R_equivalents 0.0465
_diffrn_reflns_av_sigmaI/netI 0.0298
_diffrn_reflns_limit_h_max 17
_diffrn_reflns_limit_h_min -17
_diffrn_reflns_limit_k_max 17
_diffrn_reflns_limit_k_min -17
_diffrn_reflns_limit_l_max 25
_diffrn_reflns_limit_l_min -25
_diffrn_reflns_number 77626
_diffrn_reflns_theta_full 68.25
_diffrn_reflns_theta_max 68.25
_diffrn_reflns_theta_min 3.20
_diffrn_standards_number 0
_exptl_absorpt_coefficient_mu 4.707
_exptl_absorpt_correction_T_max 0.639
_exptl_absorpt_correction_T_min 0.431
_exptl_absorpt_correction_type multi-scan
_exptl_absorpt_process_details 'ABSCOR (Rigaku, 1995)'
_exptl_crystal_colour colorless
_exptl_crystal_density_diffrn 1.691
_exptl_crystal_description block
_exptl_crystal_F_000 2160.00
_exptl_crystal_size_max 0.200
_exptl_crystal_size_mid 0.172
_exptl_crystal_size_min 0.095
_refine_diff_density_max 0.740
_refine_diff_density_min -0.620
_refine_ls_extinction_method none
_refine_ls_goodness_of_fit_ref 1.198
_refine_ls_hydrogen_treatment mixed
_refine_ls_matrix_type full
_refine_ls_number_parameters 514
_refine_ls_number_reflns 7704
_refine_ls_number_restraints 2
_refine_ls_restrained_S_all 1.198
_refine_ls_R_factor_all 0.0487
_refine_ls_R_factor_gt 0.0450
_refine_ls_shift/su_max 0.001
_refine_ls_shift/su_mean 0.000
_refine_ls_structure_factor_coef Fsqd
_refine_ls_weighting_details 'w = 1/[\s^2^(Fo^2^)+(0.0234P)^2^+12.2627P] where P=(Fo^2^+2Fc^2^)/3'
_refine_ls_weighting_scheme calc
_refine_ls_wR_factor_ref 0.0944
_reflns_number_gt 7366
_reflns_number_total 7704
_reflns_threshold_expression F^2^>2.0\s(F^2^)
_cod_data_source_file jo400408t_si_002.cif
_cod_data_source_block zinc_complex_of_3a
_cod_database_code 4028327

loop_
_symmetry_equiv_pos_site_id
_symmetry_equiv_pos_as_xyz
1 +X,+Y,+Z
2 -X,1/2+Y,1/2-Z
3 -X,-Y,-Z
4 +X,1/2-Y,1/2+Z

loop_
_atom_site_label
_atom_site_type_symbol
_atom_site_fract_x
_atom_site_fract_y
_atom_site_fract_z
_atom_site_U_iso_or_equiv
_atom_site_adp_type
_atom_site_occupancy
_atom_site_symmetry_multiplicity
_atom_site_calc_flag
_atom_site_refinement_flags
C1 C 0.3169(3) 0.8870(3) 0.33902(19) 0.0208(8) Uani 1.0 4 d .
C2 C 0.3393(3) 0.9377(3) 0.40713(19) 0.0211(8) Uani 1.0 4 d .
N3 N 0.4017(3) 0.8950(3) 0.46047(15) 0.0212(7) Uani 1.0 4 d .
C4 C 0.4239(3) 0.9346(3) 0.5215(2) 0.0250(9) Uani 1.0 4 d .
C5 C 0.3874(3) 1.0189(3) 0.5317(2) 0.0276(9) Uani 1.0 4 d .
C6 C 0.3262(3) 1.0655(3) 0.4762(2) 0.0298(10) Uani 1.0 4 d .
C7 C 0.3019(3) 1.0243(3) 0.4139(2) 0.0263(9) Uani 1.0 4 d .
C8 C 0.3708(3) 0.9408(3) 0.29842(18) 0.0198(8) Uani 1.0 4 d .
C9 C 0.4582(3) 0.9068(3) 0.2947(2) 0.0274(9) Uani 1.0 4 d .
C10 C 0.5087(3) 0.9543(4) 0.2596(2) 0.0318(10) Uani 1.0 4 d .
C11 C 0.4731(3) 1.0359(3) 0.2268(2) 0.0293(10) Uani 1.0 4 d .
C12 C 0.3873(3) 1.0705(3) 0.2303(2) 0.0272(9) Uani 1.0 4 d .
C13 C 0.3366(3) 1.0243(3) 0.2657(2) 0.0252(9) Uani 1.0 4 d .
O14 O 0.35021(17) 0.79541(18) 0.35001(12) 0.0201(6) Uani 1.0 4 d .
C15 C 0.2059(3) 0.8889(3) 0.29970(19) 0.0218(8) Uani 1.0 4 d .
C16 C 0.1441(3) 0.8458(3) 0.33635(19) 0.0224(9) Uani 1.0 4 d .
O17 O 0.14800(18) 0.75493(18) 0.34072(13) 0.0224(6) Uani 1.0 4 d .
C18 C 0.0882(3) 0.8990(3) 0.3621(2) 0.0254(9) Uani 1.0 4 d .
C19 C 0.0304(3) 0.8627(3) 0.3996(2) 0.0262(9) Uani 1.0 4 d .
O20 O 0.0220(2) 0.7808(2) 0.41356(14) 0.0286(7) Uani 1.0 4 d .
O21 O -0.0171(3) 0.9290(2) 0.42078(16) 0.0361(8) Uani 1.0 4 d .
C22 C -0.0823(4) 0.8975(4) 0.4565(3) 0.0386(11) Uani 1.0 4 d .
C23 C -0.1743(4) 0.8614(4) 0.4074(3) 0.0467(13) Uani 1.0 4 d .
C24 C 0.2164(3) 0.5198(3) 0.43113(19) 0.0213(8) Uani 1.0 4 d .
C25 C 0.1781(3) 0.5477(3) 0.48825(19) 0.0208(8) Uani 1.0 4 d .
N26 N 0.0994(3) 0.6020(3) 0.46964(16) 0.0223(7) Uani 1.0 4 d .
C27 C 0.0530(3) 0.6208(3) 0.5139(2) 0.0270(9) Uani 1.0 4 d .
C28 C 0.0846(3) 0.5884(3) 0.5785(2) 0.0280(9) Uani 1.0 4 d .
C29 C 0.1678(3) 0.5362(3) 0.5993(2) 0.0301(10) Uani 1.0 4 d .
C30 C 0.2156(3) 0.5155(3) 0.55412(19) 0.0263(9) Uani 1.0 4 d .
C31 C 0.1701(3) 0.4250(3) 0.40490(18) 0.0199(8) Uani 1.0 4 d .
C32 C 0.1134(3) 0.4145(3) 0.3380(2) 0.0249(9) Uani 1.0 4 d .
C33 C 0.0732(3) 0.3287(3) 0.3138(2) 0.0300(10) Uani 1.0 4 d .
C34 C 0.0882(3) 0.2537(3) 0.3556(3) 0.0290(10) Uani 1.0 4 d .
C35 C 0.1433(3) 0.2637(3) 0.4228(2) 0.0273(9) Uani 1.0 4 d .
C36 C 0.1844(3) 0.3482(3) 0.4472(2) 0.0244(9) Uani 1.0 4 d .
O37 O 0.18753(17) 0.58571(18) 0.37963(12) 0.0196(6) Uani 1.0 4 d .
C38 C 0.3284(3) 0.5064(3) 0.45585(18) 0.0205(8) Uani 1.0 4 d .
C39 C 0.3886(3) 0.5912(3) 0.48305(19) 0.0213(8) Uani 1.0 4 d .
O40 O 0.37578(19) 0.6596(2) 0.44047(13) 0.0270(7) Uani 1.0 4 d .
C41 C 0.4545(3) 0.5931(3) 0.54623(18) 0.0206(8) Uani 1.0 4 d .
C42 C 0.5173(3) 0.6700(3) 0.57288(18) 0.0222(9) Uani 1.0 4 d .
O43 O 0.51871(19) 0.74519(19) 0.54473(13) 0.0248(6) Uani 1.0 4 d .
O44 O 0.57976(19) 0.65600(19) 0.63497(13) 0.0244(6) Uani 1.0 4 d .
C45 C 0.6505(3) 0.7292(3) 0.6622(2) 0.0289(10) Uani 1.0 4 d .
C46 C 0.7058(3) 0.7061(4) 0.7337(2) 0.0327(10) Uani 1.0 4 d .
Zn47 Zn 0.26905(3) 0.68027(4) 0.35354(2) 0.01957(12) Uani 1.0 4 d .
Zn48 Zn 0.45810(3) 0.77100(4) 0.44112(2) 0.02079(12) Uani 1.0 4 d .
Br49 Br 0.59634(3) 0.72681(3) 0.41242(2) 0.02989(11) Uani 1.0 4 d .
Zn50 Zn 0.06875(3) 0.66125(4) 0.37612(3) 0.02081(12) Uani 1.0 4 d .
Br51 Br -0.07375(3) 0.61198(3) 0.29147(2) 0.03323(12) Uani 1.0 4 d .
O52 O 0.2915(2) 0.6221(2) 0.27379(14) 0.0294(7) Uani 1.0 4 d .
C53 C 0.2269(4) 0.5597(4) 0.2302(3) 0.0452(13) Uani 1.0 4 d .
C54 C 0.1271(4) 0.6001(5) 0.1958(3) 0.0532(15) Uani 1.0 4 d .
O55 O 0.3201(3) 0.7550(3) 0.19746(19) 0.0554(10) Uani 1.0 4 d .
C56 C 0.3528(5) 0.7582(5) 0.1419(3) 0.0624(17) Uani 1.0 4 d .
C57 C 0.2788(5) 0.7179(5) 0.0835(3) 0.0616(18) Uani 1.0 4 d .
H4 H 0.4667 0.9030 0.5591 0.0300 Uiso 1.0 4 calc R
H5 H 0.4035 1.0445 0.5755 0.0332 Uiso 1.0 4 calc R
H6 H 0.3015 1.1249 0.4811 0.0358 Uiso 1.0 4 calc R
H7 H 0.2595 1.0550 0.3756 0.0316 Uiso 1.0 4 calc R
H9 H 0.4834 0.8503 0.3164 0.0328 Uiso 1.0 4 calc R
H10 H 0.5685 0.9304 0.2582 0.0381 Uiso 1.0 4 calc R
H11 H 0.5073 1.0677 0.2021 0.0352 Uiso 1.0 4 calc R
H12 H 0.3625 1.1269 0.2082 0.0326 Uiso 1.0 4 calc R
H13 H 0.2777 1.0497 0.2678 0.0302 Uiso 1.0 4 calc R
H15A H 0.1854 0.9539 0.2892 0.0261 Uiso 1.0 4 calc R
H15B H 0.1938 0.8560 0.2565 0.0261 Uiso 1.0 4 calc R
H18 H 0.0873 0.9639 0.3548 0.0305 Uiso 1.0 4 calc R
H22A H -0.0968 0.9496 0.4822 0.0463 Uiso 1.0 4 calc R
H22B H -0.0503 0.8481 0.4887 0.0463 Uiso 1.0 4 calc R
H23A H -0.1599 0.8083 0.3834 0.0561 Uiso 1.0 4 calc R
H23B H -0.2051 0.9101 0.3751 0.0561 Uiso 1.0 4 calc R
H23C H -0.2183 0.8423 0.4314 0.0561 Uiso 1.0 4 calc R
H27 H -0.0037 0.6581 0.4997 0.0324 Uiso 1.0 4 calc R
H28 H 0.0497 0.6016 0.6083 0.0336 Uiso 1.0 4 calc R
H29 H 0.1923 0.5144 0.6443 0.0362 Uiso 1.0 4 calc R
H30 H 0.2733 0.4798 0.5679 0.0315 Uiso 1.0 4 calc R
H32 H 0.1018 0.4661 0.3085 0.0299 Uiso 1.0 4 calc R
H33 H 0.0351 0.3222 0.2679 0.0360 Uiso 1.0 4 calc R
H34 H 0.0611 0.1953 0.3388 0.0348 Uiso 1.0 4 calc R
H35 H 0.1529 0.2122 0.4522 0.0327 Uiso 1.0 4 calc R
H36 H 0.2226 0.3541 0.4932 0.0292 Uiso 1.0 4 calc R
H38A H 0.3453 0.4585 0.4914 0.0246 Uiso 1.0 4 calc R
H38B H 0.3471 0.4823 0.4179 0.0246 Uiso 1.0 4 calc R
H41 H 0.4590 0.5406 0.5742 0.0247 Uiso 1.0 4 calc R
H45A H 0.6170 0.7893 0.6597 0.0347 Uiso 1.0 4 calc R
H45B H 0.6953 0.7339 0.6359 0.0347 Uiso 1.0 4 calc R
H46A H 0.7337 0.6440 0.7360 0.0392 Uiso 1.0 4 calc R
H46B H 0.6620 0.7077 0.7603 0.0392 Uiso 1.0 4 calc R
H46C H 0.7579 0.7513 0.7516 0.0392 Uiso 1.0 4 calc R
H52 H 0.3012 0.6662 0.2487 0.0353 Uiso 1.0 4 calc R
H53A H 0.2205 0.5044 0.2561 0.0542 Uiso 1.0 4 calc R
H53B H 0.2546 0.5393 0.1955 0.0542 Uiso 1.0 4 calc R
H54A H 0.0850 0.5527 0.1675 0.0638 Uiso 1.0 4 calc R
H54B H 0.1323 0.6525 0.1677 0.0638 Uiso 1.0 4 calc R
H54C H 0.0994 0.6211 0.2297 0.0638 Uiso 1.0 4 calc R
H55 H 0.3569 0.7769 0.2359 0.0665 Uiso 1.0 4 calc R
H56A H 0.4141 0.7232 0.1518 0.0748 Uiso 1.0 4 calc R
H56B H 0.3653 0.8232 0.1322 0.0748 Uiso 1.0 4 calc R
H57A H 0.2620 0.6559 0.0949 0.0739 Uiso 1.0 4 calc R
H57B H 0.3041 0.7137 0.0459 0.0739 Uiso 1.0 4 calc R
H57C H 0.2209 0.7571 0.0707 0.0739 Uiso 1.0 4 calc R

loop_
_atom_site_aniso_label
_atom_site_aniso_U_11
_atom_site_aniso_U_22
_atom_site_aniso_U_33
_atom_site_aniso_U_12
_atom_site_aniso_U_13
_atom_site_aniso_U_23
C1 0.0164(18) 0.022(2) 0.0234(19) 0.0004(16) 0.0054(15) 0.0015(16)
C2 0.0167(18) 0.023(2) 0.025(2) -0.0027(16) 0.0095(16) 0.0013(16)
N3 0.0171(16) 0.0249(18) 0.0228(16) -0.0016(14) 0.0085(13) 0.0006(14)
C4 0.022(2) 0.030(3) 0.023(2) -0.0029(17) 0.0081(16) -0.0008(17)
C5 0.027(3) 0.034(3) 0.025(2) -0.0039(18) 0.0122(17) -0.0041(18)
C6 0.026(3) 0.030(3) 0.037(3) 0.0001(18) 0.0156(19) -0.0042(19)
C7 0.020(2) 0.030(3) 0.029(2) 0.0021(17) 0.0070(17) 0.0049(18)
C8 0.0194(19) 0.022(2) 0.0179(18) -0.0024(16) 0.0064(15) -0.0011(16)
C9 0.025(2) 0.029(3) 0.030(3) 0.0033(18) 0.0120(18) 0.0050(19)
C10 0.025(3) 0.041(3) 0.035(3) 0.0046(19) 0.0176(19) 0.009(2)
C11 0.029(3) 0.032(3) 0.031(3) -0.0026(19) 0.0162(18) 0.0046(19)
C12 0.026(2) 0.025(3) 0.030(3) 0.0009(17) 0.0095(18) 0.0039(18)
C13 0.0199(19) 0.027(3) 0.030(2) 0.0001(17) 0.0103(17) 0.0008(18)
O14 0.0161(13) 0.0214(15) 0.0220(13) 0.0006(11) 0.0052(11) 0.0022(11)
C15 0.0172(19) 0.021(2) 0.027(2) 0.0010(16) 0.0070(16) 0.0046(17)
C16 0.0152(18) 0.025(3) 0.0238(19) 0.0005(16) 0.0012(15) 0.0050(17)
O17 0.0178(13) 0.0214(15) 0.0302(15) -0.0008(11) 0.0107(12) 0.0013(12)
C18 0.021(2) 0.024(3) 0.034(3) -0.0013(17) 0.0126(17) 0.0033(18)
C19 0.020(2) 0.027(3) 0.032(3) 0.0017(17) 0.0106(17) 0.0025(18)
O20 0.0281(15) 0.0269(17) 0.0367(16) 0.0017(13) 0.0188(13) 0.0046(13)
O21 0.0375(18) 0.0262(17) 0.057(2) 0.0008(14) 0.0325(16) -0.0030(15)
C22 0.038(3) 0.040(3) 0.048(3) 0.000(3) 0.027(3) -0.002(3)
C23 0.039(3) 0.060(4) 0.046(3) 0.002(3) 0.020(3) 0.006(3)
C24 0.0181(19) 0.024(2) 0.0227(19) -0.0002(16) 0.0082(15) 0.0012(16)
C25 0.0199(19) 0.021(2) 0.0232(19) -0.0041(16) 0.0090(16) -0.0041(16)
N26 0.0201(16) 0.0241(18) 0.0247(17) -0.0012(14) 0.0101(14) 0.0012(14)
C27 0.024(2) 0.028(3) 0.034(3) 0.0017(17) 0.0169(18) 0.0006(19)
C28 0.030(3) 0.032(3) 0.027(2) -0.0016(18) 0.0160(18) 0.0008(18)
C29 0.031(3) 0.036(3) 0.024(2) -0.0006(19) 0.0104(18) 0.0020(19)
C30 0.022(2) 0.032(3) 0.024(2) -0.0001(18) 0.0065(17) 0.0018(18)
C31 0.0150(18) 0.024(2) 0.0229(19) 0.0003(15) 0.0088(15) -0.0014(16)
C32 0.024(2) 0.025(3) 0.027(2) -0.0009(17) 0.0100(17) 0.0008(17)
C33 0.028(3) 0.032(3) 0.028(3) -0.0029(19) 0.0073(18) -0.0051(19)
C34 0.025(2) 0.024(3) 0.040(3) -0.0057(17) 0.0125(19) -0.0080(19)
C35 0.024(2) 0.024(3) 0.037(3) 0.0002(17) 0.0129(18) 0.0065(18)
C36 0.0189(19) 0.026(3) 0.027(2) 0.0009(17) 0.0064(16) 0.0023(17)
O37 0.0163(13) 0.0211(14) 0.0206(13) -0.0004(11) 0.0053(11) 0.0038(11)
C38 0.0171(19) 0.024(3) 0.0216(19) 0.0017(16) 0.0083(15) 0.0031(16)
C39 0.0162(18) 0.024(3) 0.026(2) 0.0023(16) 0.0103(16) 0.0024(17)
O40 0.0215(14) 0.0295(17) 0.0248(14) -0.0052(12) 0.0006(12) 0.0061(13)
C41 0.0181(18) 0.024(2) 0.0202(18) 0.0025(16) 0.0073(15) 0.0042(16)
C42 0.0167(18) 0.030(3) 0.0205(19) 0.0071(16) 0.0073(15) -0.0011(17)
O43 0.0240(14) 0.0250(16) 0.0232(14) -0.0023(12) 0.0048(12) 0.0033(12)
O44 0.0229(14) 0.0260(16) 0.0206(13) -0.0028(12) 0.0020(11) 0.0004(12)
C45 0.027(3) 0.029(3) 0.027(2) -0.0075(18) 0.0036(18) -0.0029(18)
C46 0.027(3) 0.035(3) 0.031(3) -0.0036(19) 0.0025(18) -0.002(2)
Zn47 0.0153(3) 0.0238(3) 0.0197(3) -0.0006(2) 0.00593(19) 0.0018(2)
Zn48 0.0162(3) 0.0234(3) 0.0214(3) -0.0010(2) 0.0045(2) 0.0016(2)
Br49 0.0227(2) 0.0352(3) 0.0309(3) 0.00521(18) 0.00777(17) -0.00113(19)
Zn50 0.0151(3) 0.0231(3) 0.0250(3) 0.0001(2) 0.0077(2) 0.0032(2)
Br51 0.0214(2) 0.0365(3) 0.0361(3) -0.00473(18) 0.00172(18) 0.0067(2)
O52 0.0338(16) 0.0316(17) 0.0267(15) 0.0011(13) 0.0152(13) 0.0008(13)
C53 0.054(4) 0.039(3) 0.050(3) -0.005(3) 0.026(3) -0.008(3)
C54 0.047(3) 0.072(5) 0.038(3) 0.005(3) 0.010(3) -0.014(3)
O55 0.069(3) 0.055(3) 0.053(3) -0.022(2) 0.035(2) -0.0124(19)
C56 0.064(4) 0.067(5) 0.070(4) 0.008(4) 0.041(4) 0.021(4)
C57 0.081(5) 0.067(5) 0.050(4) 0.029(4) 0.039(4) 0.014(3)

loop_
_atom_type_symbol
_atom_type_description
_atom_type_scat_dispersion_real
_atom_type_scat_dispersion_imag
_atom_type_scat_source
C C 0.0181 0.0091 'International Tables Vol C Tables 4.2.6.8 and 6.1.1.4'
H H 0.0000 0.0000 'International Tables Vol C Tables 4.2.6.8 and 6.1.1.4'
Br Br -0.6763 1.2805 'International Tables Vol C Tables 4.2.6.8 and 6.1.1.4'
N N 0.0311 0.0180 'International Tables Vol C Tables 4.2.6.8 and 6.1.1.4'
O O 0.0492 0.0322 'International Tables Vol C Tables 4.2.6.8 and 6.1.1.4'
Zn Zn -1.5491 0.6778 'International Tables Vol C Tables 4.2.6.8 and 6.1.1.4'

loop_
_geom_angle_atom_site_label_1
_geom_angle_atom_site_label_2
_geom_angle_atom_site_label_3
_geom_angle
_geom_angle_publ_flag
C2 C1 C8 106.5(3) yes
C2 C1 O14 109.7(3) yes
C2 C1 C15 110.5(4) yes
C8 C1 O14 110.7(4) yes
C8 C1 C15 109.1(3) yes
O14 C1 C15 110.3(3) yes
C1 C2 N3 115.9(4) yes
C1 C2 C7 123.4(4) yes
N3 C2 C7 120.6(4) yes
C2 N3 C4 119.2(4) yes
C2 N3 Zn48 116.0(3) yes
C4 N3 Zn48 124.8(3) yes
N3 C4 C5 122.8(4) yes
C4 C5 C6 118.3(4) yes
C5 C6 C7 119.0(4) yes
C2 C7 C6 120.0(4) yes
C1 C8 C9 119.7(4) yes
C1 C8 C13 122.8(4) yes
C9 C8 C13 117.4(4) yes
C8 C9 C10 120.9(4) yes
C9 C10 C11 120.8(5) yes
C10 C11 C12 118.9(5) yes
C11 C12 C13 121.0(4) yes
C8 C13 C12 121.0(4) yes
C1 O14 Zn47 126.6(3) yes
C1 O14 Zn48 115.4(2) yes
Zn47 O14 Zn48 95.74(11) yes
C1 C15 C16 114.6(3) yes
C15 C16 O17 115.4(4) yes
C15 C16 C18 120.9(4) yes
O17 C16 C18 123.7(4) yes
C16 O17 Zn47 124.1(3) yes
C16 O17 Zn50 131.3(3) yes
Zn47 O17 Zn50 99.89(12) yes
C16 C18 C19 123.7(4) yes
C18 C19 O20 127.2(5) yes
C18 C19 O21 112.7(4) yes
O20 C19 O21 120.2(5) yes
C19 O20 Zn50 128.9(4) yes
C19 O21 C22 116.3(4) yes
O21 C22 C23 109.9(5) yes
C25 C24 C31 106.4(4) yes
C25 C24 O37 109.5(4) yes
C25 C24 C38 112.6(3) yes
C31 C24 O37 109.9(3) yes
C31 C24 C38 107.3(4) yes
O37 C24 C38 111.0(4) yes
C24 C25 N26 115.0(4) yes
C24 C25 C30 124.5(4) yes
N26 C25 C30 120.3(4) yes
C25 N26 C27 119.6(4) yes
C25 N26 Zn50 114.7(3) yes
C27 N26 Zn50 125.3(3) yes
N26 C27 C28 122.5(4) yes
C27 C28 C29 118.6(5) yes
C28 C29 C30 119.4(4) yes
C25 C30 C29 119.4(4) yes
C24 C31 C32 120.3(4) yes
C24 C31 C36 121.3(3) yes
C32 C31 C36 118.4(4) yes
C31 C32 C33 120.5(4) yes
C32 C33 C34 120.7(4) yes
C33 C34 C35 119.4(4) yes
C34 C35 C36 120.4(4) yes
C31 C36 C35 120.6(4) yes
C24 O37 Zn47 128.4(2) yes
C24 O37 Zn50 115.4(3) yes
Zn47 O37 Zn50 101.61(12) yes
C24 C38 C39 116.3(4) yes
C38 C39 O40 114.9(3) yes
C38 C39 C41 121.6(4) yes
O40 C39 C41 123.4(4) yes
C39 O40 Zn47 129.4(3) yes
C39 O40 Zn48 130.7(3) yes
Zn47 O40 Zn48 99.87(13) yes
C39 C41 C42 123.6(4) yes
C41 C42 O43 126.9(3) yes
C41 C42 O44 114.1(4) yes
O43 C42 O44 119.0(4) yes
C42 O43 Zn48 125.7(3) yes
C42 O44 C45 116.2(3) yes
O44 C45 C46 108.2(4) yes
O14 Zn47 O17 93.03(11) yes
O14 Zn47 O37 164.16(11) yes
O14 Zn47 O40 82.48(11) yes
O14 Zn47 O52 93.08(12) yes
O17 Zn47 O37 80.05(11) yes
O17 Zn47 O40 126.06(12) yes
O17 Zn47 O52 119.52(11) yes
O37 Zn47 O40 90.08(11) yes
O37 Zn47 O52 102.73(12) yes
O40 Zn47 O52 114.41(12) yes
N3 Zn48 O14 78.73(11) yes
N3 Zn48 O40 114.78(13) yes
N3 Zn48 O43 90.44(12) yes
N3 Zn48 Br49 135.22(10) yes
O14 Zn48 O40 81.91(10) yes
O14 Zn48 O43 157.45(12) yes
O14 Zn48 Br49 105.07(9) yes
O40 Zn48 O43 84.89(11) yes
O40 Zn48 Br49 109.89(9) yes
O43 Zn48 Br49 96.57(9) yes
O17 Zn50 O20 83.53(12) yes
O17 Zn50 N26 130.18(11) yes
O17 Zn50 O37 78.02(11) yes
O17 Zn50 Br51 112.51(7) yes
O20 Zn50 N26 88.70(13) yes
O20 Zn50 O37 143.76(10) yes
O20 Zn50 Br51 102.52(7) yes
N26 Zn50 O37 80.11(13) yes
N26 Zn50 Br51 117.22(9) yes
O37 Zn50 Br51 113.29(7) yes
Zn47 O52 C53 123.9(4) yes
O52 C53 C54 113.5(5) yes
O55 C56 C57 109.1(6) yes
N3 C4 H4 118.593 no
C5 C4 H4 118.607 no
C4 C5 H5 120.876 no
C6 C5 H5 120.862 no
C5 C6 H6 120.495 no
C7 C6 H6 120.494 no
C2 C7 H7 120.009 no
C6 C7 H7 120.009 no
C8 C9 H9 119.535 no
C10 C9 H9 119.535 no
C9 C10 H10 119.593 no
C11 C10 H10 119.590 no
C10 C11 H11 120.572 no
C12 C11 H11 120.571 no
C11 C12 H12 119.515 no
C13 C12 H12 119.522 no
C8 C13 H13 119.507 no
C12 C13 H13 119.497 no
C1 C15 H15A 108.627 no
C1 C15 H15B 108.621 no
C16 C15 H15A 108.621 no
C16 C15 H15B 108.613 no
H15A C15 H15B 107.581 no
C16 C18 H18 118.143 no
C19 C18 H18 118.142 no
O21 C22 H22A 109.690 no
O21 C22 H22B 109.690 no
C23 C22 H22A 109.685 no
C23 C22 H22B 109.684 no
H22A C22 H22B 108.182 no
C22 C23 H23A 109.469 no
C22 C23 H23B 109.475 no
C22 C23 H23C 109.474 no
H23A C23 H23B 109.463 no
H23A C23 H23C 109.471 no
H23B C23 H23C 109.475 no
N26 C27 H27 118.726 no
C28 C27 H27 118.728 no
C27 C28 H28 120.707 no
C29 C28 H28 120.713 no
C28 C29 H29 120.278 no
C30 C29 H29 120.287 no
C25 C30 H30 120.270 no
C29 C30 H30 120.289 no
C31 C32 H32 119.777 no
C33 C32 H32 119.762 no
C32 C33 H33 119.648 no
C34 C33 H33 119.651 no
C33 C34 H34 120.300 no
C35 C34 H34 120.307 no
C34 C35 H35 119.780 no
C36 C35 H35 119.774 no
C31 C36 H36 119.690 no
C35 C36 H36 119.696 no
C24 C38 H38A 108.213 no
C24 C38 H38B 108.207 no
C39 C38 H38A 108.210 no
C39 C38 H38B 108.214 no
H38A C38 H38B 107.345 no
C39 C41 H41 118.184 no
C42 C41 H41 118.185 no
O44 C45 H45A 110.059 no
O44 C45 H45B 110.054 no
C46 C45 H45A 110.057 no
C46 C45 H45B 110.060 no
H45A C45 H45B 108.400 no
C45 C46 H46A 109.462 no
C45 C46 H46B 109.472 no
C45 C46 H46C 109.468 no
H46A C46 H46B 109.473 no
H46A C46 H46C 109.473 no
H46B C46 H46C 109.479 no
Zn47 O52 H52 107.837 no
C53 O52 H52 106.459 no
O52 C53 H53A 108.877 no
O52 C53 H53B 108.873 no
C54 C53 H53A 108.874 no
C54 C53 H53B 108.880 no
H53A C53 H53B 107.721 no
C53 C54 H54A 109.468 no
C53 C54 H54B 109.473 no
C53 C54 H54C 109.473 no
H54A C54 H54B 109.473 no
H54A C54 H54C 109.467 no
H54B C54 H54C 109.473 no
C56 O55 H55 119.329 no
O55 C56 H56A 109.849 no
O55 C56 H56B 109.852 no
C57 C56 H56A 109.856 no
C57 C56 H56B 109.852 no
H56A C56 H56B 108.275 no
C56 C57 H57A 109.474 no
C56 C57 H57B 109.466 no
C56 C57 H57C 109.468 no
H57A C57 H57B 109.471 no
H57A C57 H57C 109.476 no
H57B C57 H57C 109.471 no

loop_
_geom_bond_atom_site_label_1
_geom_bond_atom_site_label_2
_geom_bond_distance
_geom_bond_publ_flag
C1 C2 1.548(6) yes
C1 C8 1.549(6) yes
C1 O14 1.404(5) yes
C1 C15 1.560(5) yes
C2 N3 1.342(5) yes
C2 C7 1.393(6) yes
N3 C4 1.347(6) yes
N3 Zn48 2.070(4) yes
C4 C5 1.375(7) yes
C5 C6 1.391(6) yes
C6 C7 1.377(6) yes
C8 C9 1.395(6) yes
C8 C13 1.398(6) yes
C9 C10 1.387(7) yes
C10 C11 1.381(7) yes
C11 C12 1.374(7) yes
C12 C13 1.384(7) yes
O14 Zn47 2.060(3) yes
O14 Zn48 2.075(3) yes
C15 C16 1.503(7) yes
C16 O17 1.318(5) yes
C16 C18 1.358(7) yes
O17 Zn47 2.013(3) yes
O17 Zn50 2.074(3) yes
C18 C19 1.434(7) yes
C19 O20 1.235(6) yes
C19 O21 1.343(6) yes
O20 Zn50 2.106(4) yes
O21 C22 1.468(7) yes
C22 C23 1.496(7) yes
C24 C25 1.540(7) yes
C24 C31 1.547(6) yes
C24 O37 1.401(5) yes
C24 C38 1.557(5) yes
C25 N26 1.341(5) yes
C25 C30 1.394(6) yes
N26 C27 1.349(7) yes
N26 Zn50 2.059(4) yes
C27 C28 1.369(6) yes
C28 C29 1.375(6) yes
C29 C30 1.387(7) yes
C31 C32 1.388(5) yes
C31 C36 1.397(6) yes
C32 C33 1.396(6) yes
C33 C34 1.368(7) yes
C34 C35 1.387(6) yes
C35 C36 1.384(6) yes
O37 Zn47 2.006(3) yes
O37 Zn50 2.032(3) yes
C38 C39 1.507(6) yes
C39 O40 1.307(5) yes
C39 C41 1.363(5) yes
O40 Zn47 1.999(3) yes
O40 Zn48 2.007(3) yes
C41 C42 1.433(6) yes
C42 O43 1.242(5) yes
C42 O44 1.342(4) yes
O43 Zn48 2.102(3) yes
O44 C45 1.458(5) yes
C45 C46 1.494(6) yes
Zn47 O52 2.002(4) yes
Zn48 Br49 2.3796(7) yes
Zn50 Br51 2.3620(6) yes
O52 C53 1.406(6) yes
C53 C54 1.516(7) yes
O55 C56 1.404(9) yes
C56 C57 1.465(8) yes
C4 H4 0.950 no
C5 H5 0.950 no
C6 H6 0.950 no
C7 H7 0.950 no
C9 H9 0.950 no
C10 H10 0.950 no
C11 H11 0.950 no
C12 H12 0.950 no
C13 H13 0.950 no
C15 H15A 0.990 no
C15 H15B 0.990 no
C18 H18 0.950 no
C22 H22A 0.990 no
C22 H22B 0.990 no
C23 H23A 0.980 no
C23 H23B 0.980 no
C23 H23C 0.980 no
C27 H27 0.950 no
C28 H28 0.950 no
C29 H29 0.950 no
C30 H30 0.950 no
C32 H32 0.950 no
C33 H33 0.950 no
C34 H34 0.950 no
C35 H35 0.950 no
C36 H36 0.950 no
C38 H38A 0.990 no
C38 H38B 0.990 no
C41 H41 0.950 no
C45 H45A 0.990 no
C45 H45B 0.990 no
C46 H46A 0.980 no
C46 H46B 0.980 no
C46 H46C 0.980 no
O52 H52 0.870 no
C53 H53A 0.990 no
C53 H53B 0.990 no
C54 H54A 0.980 no
C54 H54B 0.980 no
C54 H54C 0.980 no
O55 H55 0.870 no
C56 H56A 0.990 no
C56 H56B 0.990 no
C57 H57A 0.980 no
C57 H57B 0.980 no
C57 H57C 0.980 no

loop_
_geom_contact_atom_site_label_1
_geom_contact_atom_site_label_2
_geom_contact_distance
_geom_contact_publ_flag
_geom_contact_site_symmetry_2
C1 O17 3.131(5) no .
C1 C18 3.537(6) no .
C2 C5 2.747(6) no .
C2 C9 3.399(7) no .
C2 C13 3.222(6) no .
C2 C16 3.054(5) no .
C2 C18 3.520(6) no .
N3 C6 2.765(6) no .
N3 C8 3.362(5) no .
C4 C7 2.710(6) no .
C4 O43 3.035(5) no .
C7 C8 3.165(7) no .
C7 C13 3.327(7) no .
C7 C15 3.062(6) no .
C7 C16 3.488(6) no .
C7 C18 3.461(6) no .
C8 C11 2.811(7) no .
C9 C12 2.754(6) no .
C9 O14 2.768(6) no .
C10 C13 2.752(7) no .
C13 C15 2.984(7) no .
O14 C16 3.019(5) no .
C15 Zn47 3.247(4) no .
C16 O20 2.938(6) no .
C16 O21 3.596(6) no .
O17 C19 2.887(6) no .
C18 Zn50 3.470(5) no .
C19 C23 3.049(7) no .
O20 C22 2.627(7) no .
O20 C23 3.060(7) no .
O20 C27 3.066(6) no .
C24 O40 3.041(5) no .
C25 C28 2.748(7) no .
C25 C32 3.558(6) no .
C25 C36 3.021(6) no .
C25 C39 3.176(6) no .
N26 C29 2.753(6) no .
N26 C31 3.226(6) no .
C27 C30 2.711(6) no .
C30 C31 3.267(6) no .
C30 C36 3.235(6) no .
C30 C38 3.047(7) no .
C30 C39 3.512(7) no .
C31 C34 2.798(6) no .
C32 C35 2.761(6) no .
C32 O37 2.729(5) no .
C32 C38 3.559(5) no .
C33 C36 2.760(6) no .
C36 C38 3.073(6) no .
O37 C39 3.028(4) no .
O37 C53 3.405(7) no .
C38 Zn47 3.239(4) no .
C39 O43 2.938(5) no .
O40 C42 2.879(4) no .
C41 Zn48 3.407(4) no .
O43 C45 2.599(5) no .
Zn47 C54 3.488(5) no .
C1 O55 3.556(6) no .
N3 C4 3.475(6) no 3_676
N3 C5 3.279(6) no 3_676
C4 N3 3.475(6) no 3_676
C4 C4 3.267(7) no 3_676
C4 C5 3.370(7) no 3_676
C4 C57 3.591(9) no 4_565
C5 N3 3.279(6) no 3_676
C5 C4 3.370(7) no 3_676
C8 O55 3.355(6) no .
C9 O55 3.218(6) no .
C10 O44 3.511(6) no 4_564
O14 O55 3.154(5) no .
O21 C22 3.552(6) no 3_576
O21 C54 3.483(7) no 2_555
C22 O21 3.552(6) no 3_576
C38 C41 3.498(6) no 3_666
C38 C42 3.586(6) no 3_666
C38 O44 3.561(5) no 3_666
C41 C38 3.498(6) no 3_666
C41 C56 3.588(9) no 4_565
C42 C38 3.586(6) no 3_666
C42 C56 3.359(9) no 4_565
O44 C10 3.511(6) no 4_565
O44 C38 3.561(5) no 3_666
O44 C56 3.589(8) no 4_565
O52 O55 2.628(6) no .
C53 O55 3.306(7) no .
C54 O21 3.483(7) no 2_545
C54 O55 3.594(8) no .
O55 C1 3.556(6) no .
O55 C8 3.355(6) no .
O55 C9 3.218(6) no .
O55 O14 3.154(5) no .
O55 O52 2.628(6) no .
O55 C53 3.306(7) no .
O55 C54 3.594(8) no .
C56 C41 3.588(9) no 4_564
C56 C42 3.359(9) no 4_564
C56 O44 3.589(8) no 4_564
C57 C4 3.591(9) no 4_564
C1 H7 2.7608 no .
C1 H9 2.6829 no .
C1 H13 2.7475 no .
C2 H4 3.1709 no .
C2 H6 3.2601 no .
C2 H9 3.5138 no .
C2 H13 3.2126 no .
C2 H15A 2.7583 no .
C2 H15B 3.3987 no .
C2 H18 3.5000 no .
N3 H5 3.2420 no .
N3 H7 3.2278 no .
C4 H6 3.2386 no .
C5 H7 3.2463 no .
C6 H4 3.2296 no .
C7 H5 3.2491 no .
C7 H13 3.0060 no .
C7 H15A 2.8097 no .
C7 H18 3.0943 no .
C8 H7 3.1242 no .
C8 H10 3.2730 no .
C8 H12 3.2738 no .
C8 H15A 2.6577 no .
C8 H15B 2.7321 no .
C9 H11 3.2650 no .
C9 H13 3.2495 no .
C10 H12 3.2305 no .
C11 H9 3.2578 no .
C11 H13 3.2507 no .
C12 H10 3.2301 no .
C13 H7 2.9250 no .
C13 H9 3.2501 no .
C13 H11 3.2588 no .
C13 H15A 2.6243 no .
C13 H15B 3.1701 no .
O14 H9 2.4150 no .
O14 H15A 3.2650 no .
O14 H15B 2.6277 no .
O14 H52 2.7481 no .
C15 H7 2.8494 no .
C15 H13 2.7260 no .
C15 H18 2.6183 no .
C16 H7 3.4285 no .
O17 H15A 3.1856 no .
O17 H15B 2.5532 no .
O17 H18 3.1898 no .
O17 H54C 2.9377 no .
C18 H7 3.3120 no .
C18 H15A 2.5396 no .
C18 H15B 3.1607 no .
C19 H22A 3.1928 no .
C19 H22B 2.5344 no .
C19 H23A 2.8008 no .
C19 H23B 3.3780 no .
O20 H18 3.1986 no .
O20 H22A 3.5662 no .
O20 H22B 2.3830 no .
O20 H23A 2.5528 no .
O20 H27 2.6531 no .
O21 H18 2.4333 no .
O21 H23A 2.6344 no .
O21 H23B 2.6092 no .
O21 H23C 3.2710 no .
C24 H30 2.7863 no .
C24 H32 2.6902 no .
C24 H36 2.7174 no .
C25 H27 3.1756 no .
C25 H29 3.2631 no .
C25 H36 2.8688 no .
C25 H38A 2.7444 no .
C25 H38B 3.4068 no .
N26 H28 3.2361 no .
N26 H30 3.2262 no .
C27 H22B 3.5819 no .
C27 H29 3.2219 no .
C28 H30 3.2450 no .
C29 H27 3.2136 no .
C30 H28 3.2490 no .
C30 H36 2.6831 no .
C30 H38A 2.7712 no .
C30 H41 3.4610 no .
C31 H30 3.3612 no .
C31 H33 3.2699 no .
C31 H35 3.2705 no .
C31 H38A 2.6532 no .
C31 H38B 2.6430 no .
C32 H34 3.2609 no .
C32 H36 3.2518 no .
C32 H38B 3.4163 no .
C32 H53A 2.9838 no .
C33 H35 3.2354 no .
C34 H32 3.2537 no .
C34 H36 3.2594 no .
C35 H33 3.2374 no .
C36 H30 3.0987 no .
C36 H32 3.2536 no .
C36 H34 3.2627 no .
C36 H38A 2.7383 no .
C36 H38B 3.2807 no .
O37 H32 2.3603 no .
O37 H38A 3.2662 no .
O37 H38B 2.6613 no .
O37 H53A 3.0371 no .
O37 H54C 3.0376 no .
C38 H30 2.7632 no .
C38 H36 2.9439 no .
C38 H41 2.6401 no .
C39 H30 3.2595 no .
O40 H38A 3.1817 no .
O40 H38B 2.6165 no .
O40 H41 3.1827 no .
C41 H30 3.2718 no .
C41 H38A 2.5403 no .
C41 H38B 3.0904 no .
C42 H4 3.4410 no .
C42 H45A 2.5876 no .
C42 H45B 2.6654 no .
O43 H4 2.4550 no .
O43 H41 3.2027 no .
O43 H45A 2.4608 no .
O43 H45B 2.6661 no .
O44 H41 2.4600 no .
O44 H46A 2.5440 no .
O44 H46B 2.6253 no .
O44 H46C 3.2410 no .
Zn47 H15B 3.2193 no .
Zn47 H38B 3.2117 no .
Zn47 H53A 3.1986 no .
Zn47 H54C 3.0705 no .
Zn48 H4 3.1052 no .
Zn48 H9 3.0013 no .
Br49 H9 2.7940 no .
Zn50 H27 3.1191 no .
Zn50 H32 3.2686 no .
Zn50 H54C 3.3132 no .
Br51 H32 3.2489 no .
Br51 H54C 3.2074 no .
O52 H38B 3.5143 no .
O52 H54A 3.2668 no .
O52 H54B 2.6788 no .
O52 H54C 2.6504 no .
C53 H32 3.1447 no .
C54 H32 3.1814 no .
C54 H52 2.6010 no .
O55 H57A 2.4978 no .
O55 H57B 3.1817 no .
O55 H57C 2.5876 no .
C57 H55 3.1512 no .
H4 H5 2.3174 no .
H4 H45A 2.9928 no .
H5 H6 2.3604 no .
H6 H7 2.3338 no .
H7 H13 2.3755 no .
H7 H15A 2.3075 no .
H7 H18 2.7452 no .
H9 H10 2.3241 no .
H10 H11 2.3330 no .
H11 H12 2.3251 no .
H12 H13 2.3200 no .
H13 H15A 2.0844 no .
H13 H15B 3.0356 no .
H15A H18 2.3009 no .
H15B H18 3.3580 no .
H15B H52 3.1914 no .
H15B H54B 3.4430 no .
H22A H23A 2.8445 no .
H22A H23B 2.3605 no .
H22A H23C 2.3341 no .
H22B H23A 2.3412 no .
H22B H23B 2.8448 no .
H22B H23C 2.3531 no .
H22B H27 2.8218 no .
H23A H27 3.4996 no .
H27 H28 2.3105 no .
H28 H29 2.3390 no .
H29 H30 2.3450 no .
H30 H36 2.3589 no .
H30 H38A 2.2194 no .
H30 H41 2.8145 no .
H32 H33 2.3372 no .
H32 H38B 3.5736 no .
H32 H53A 2.4076 no .
H32 H54A 3.1595 no .
H32 H54C 2.7832 no .
H33 H34 2.3173 no .
H34 H35 2.3382 no .
H35 H36 2.3264 no .
H36 H38A 2.3542 no .
H36 H38B 3.3420 no .
H38A H41 2.3027 no .
H38B H41 3.2689 no .
H38B H53A 3.3169 no .
H45A H46A 2.8456 no .
H45A H46B 2.3233 no .
H45A H46C 2.3799 no .
H45B H46A 2.3833 no .
H45B H46B 2.8456 no .
H45B H46C 2.3202 no .
H52 H53A 2.6488 no .
H52 H53B 2.1412 no .
H52 H54A 3.4703 no .
H52 H54B 2.5040 no .
H52 H54C 2.9168 no .
H53A H54A 2.3357 no .
H53A H54B 2.8530 no .
H53A H54C 2.3748 no .
H53B H54A 2.3589 no .
H53B H54B 2.3512 no .
H53B H54C 2.8537 no .
H55 H56A 2.3286 no .
H55 H56B 2.3273 no .
H55 H57A 3.3312 no .
H55 H57C 3.4059 no .
H56A H57A 2.3597 no .
H56A H57B 2.2850 no .
H56A H57C 2.8210 no .
H56B H57A 2.8215 no .
H56B H57B 2.3538 no .
H56B H57C 2.2901 no .
C1 H55 2.9062 no .
C2 H4 3.5377 no 3_676
N3 H4 3.5958 no 3_676
N3 H5 3.2972 no 3_676
N3 H57B 3.0735 no 4_565
C4 H4 3.5711 no 3_676
C4 H57A 3.4815 no 4_565
C4 H57B 2.9203 no 4_565
C5 H4 3.4904 no 3_676
C5 H23C 3.4667 no 3_576
C6 H4 3.3777 no 3_676
C6 H23C 3.1771 no 3_576
C6 H35 3.2129 no 1_565
C7 H4 3.4060 no 3_676
C7 H45A 3.5059 no 3_676
C8 H5 3.4955 no 3_676
C8 H29 3.4918 no 4_564
C8 H55 2.6875 no .
C9 H5 2.9041 no 3_676
C9 H55 2.4592 no .
C9 H56B 3.4594 no .
C10 H5 3.2864 no 3_676
C10 H46B 3.2394 no 4_564
C10 H53B 3.4952 no 2_655
C10 H55 3.3201 no .
C10 H56B 3.3894 no .
C11 H41 3.3439 no 4_564
C12 H29 3.0837 no 4_564
C12 H30 3.3570 no 4_564
C12 H45A 3.0956 no 3_676
C12 H46B 3.3070 no 3_676
C12 H46C 3.4387 no 3_676
C13 H29 2.7846 no 4_564
C13 H45A 3.0807 no 3_676
C13 H46C 3.4985 no 3_676
O14 H55 2.4550 no .
C15 H29 3.5082 no 4_564
C15 H33 3.4718 no 2_555
C15 H55 3.3554 no .
C16 H33 2.8300 no 2_555
O17 H33 3.0509 no 2_555
C18 H33 2.9545 no 2_555
C18 H54A 3.2701 no 2_555
C19 H22A 3.5955 no 3_576
C19 H33 3.3916 no 2_555
C19 H54A 3.2893 no 2_555
O21 H22A 2.7924 no 3_576
O21 H54A 2.5357 no 2_555
C22 H22A 3.3440 no 3_576
C22 H35 2.9313 no 3_566
C22 H54A 3.4362 no 2_555
C23 H6 3.4508 no 3_576
C23 H35 3.0630 no 3_566
C23 H46A 3.4150 no 4_464
C23 H46B 3.3832 no 4_464
C23 H46C 3.5033 no 4_464
C23 H53B 3.3203 no 2_555
C25 H57C 3.2646 no 4_565
N26 H57C 3.0568 no 4_565
C27 H57C 2.9375 no 4_565
C28 H57C 3.0342 no 4_565
C29 H15B 3.5684 no 4_565
C29 H56B 3.4104 no 4_565
C29 H57C 3.1958 no 4_565
C30 H56B 3.2503 no 4_565
C30 H57C 3.3042 no 4_565
C31 H28 3.1544 no 3_566
C31 H45B 3.3189 no 3_666
C32 H28 2.9653 no 3_566
C32 H45B 3.4232 no 3_666
C32 H46A 3.2326 no 3_666
C33 H28 2.9810 no 3_566
C33 H45B 3.3206 no 3_666
C33 H46A 3.3433 no 3_666
C33 H46C 3.4026 no 3_666
C34 H28 3.1671 no 3_566
C34 H45B 3.1153 no 3_666
C34 H54B 3.4237 no 2_545
C34 H54C 3.3431 no 2_545
C35 H6 3.0024 no 1_545
C35 H22B 3.1007 no 3_566
C35 H23C 3.2828 no 3_566
C35 H27 3.2118 no 3_566
C35 H28 3.3102 no 3_566
C35 H45B 3.0043 no 3_666
C36 H27 3.1916 no 3_566
C36 H28 3.3099 no 3_566
C36 H45B 3.1002 no 3_666
C38 H41 3.4367 no 3_666
C39 H41 3.4381 no 3_666
C39 H56B 3.4996 no 4_565
C39 H57B 3.5091 no 4_565
O40 H57B 3.3062 no 4_565
C41 H38A 3.3583 no 3_666
C41 H38B 2.9540 no 3_666
C41 H56B 2.8305 no 4_565
C41 H57B 3.5527 no 4_565
C42 H38A 3.3334 no 3_666
C42 H38B 2.9256 no 3_666
C42 H56A 3.0144 no 4_565
C42 H56B 2.8890 no 4_565
C42 H57B 3.4197 no 4_565
O43 H6 3.4164 no 3_676
O43 H56A 3.1495 no 4_565
O43 H56B 3.4837 no 4_565
O43 H57B 3.2007 no 4_565
O44 H10 2.9353 no 4_565
O44 H38B 2.6780 no 3_666
O44 H56A 3.0991 no 4_565
O44 H56B 3.1304 no 4_565
C45 H7 3.5769 no 3_676
C45 H10 3.5284 no 4_565
C45 H12 3.4885 no 3_676
C45 H13 3.5324 no 3_676
C45 H38B 3.4995 no 3_666
C45 H56A 3.4575 no 4_565
C46 H10 2.9779 no 4_565
C46 H12 3.0225 no 3_676
C46 H13 3.5402 no 3_676
C46 H23A 3.1267 no 4_665
C46 H23B 3.2927 no 4_665
C46 H53A 3.2114 no 3_666
Zn47 H55 3.4427 no .
Zn48 H5 3.4343 no 3_676
Br49 H5 3.3160 no 3_676
Br49 H6 3.1075 no 3_676
Br49 H11 3.3172 no 2_645
Br49 H12 3.1512 no 2_645
Br49 H23C 3.0941 no 1_655
Br49 H30 3.4930 no 3_666
Br49 H36 2.9757 no 3_666
Br49 H38A 3.2987 no 3_666
Br51 H13 2.9669 no 2_545
Br51 H15A 2.9917 no 2_545
Br51 H29 3.1188 no 3_566
Br51 H33 3.4043 no 2_555
Br51 H34 3.0593 no 2_555
Br51 H46C 3.0504 no 4_464
O52 H11 2.9227 no 2_645
O52 H55 2.6582 no .
C53 H10 3.4656 no 2_645
C53 H23B 3.0394 no 2_545
C53 H46A 3.0399 no 3_666
C53 H57A 3.3623 no .
C54 H18 3.5536 no 2_545
C54 H23B 3.4924 no 2_545
C54 H34 2.9450 no 2_555
C54 H57A 3.4393 no .
O55 H9 3.1521 no .
O55 H15B 2.9335 no .
O55 H52 1.7581 no .
O55 H53B 3.2585 no .
O55 H54B 2.9984 no .
C56 H52 2.9214 no .
C57 H4 3.4336 no 4_564
C57 H52 3.4712 no .
C57 H53B 3.5946 no .
C57 H54B 3.3375 no .
H4 C2 3.5377 no 3_676
H4 N3 3.5958 no 3_676
H4 C4 3.5711 no 3_676
H4 C5 3.4904 no 3_676
H4 C6 3.3777 no 3_676
H4 C7 3.4060 no 3_676
H4 C57 3.4336 no 4_565
H4 H56A 2.9543 no 4_565
H4 H57A 3.4247 no 4_565
H4 H57B 2.8526 no 4_565
H5 N3 3.2972 no 3_676
H5 C8 3.4955 no 3_676
H5 C9 2.9041 no 3_676
H5 C10 3.2864 no 3_676
H5 Zn48 3.4343 no 3_676
H5 Br49 3.3160 no 3_676
H5 H9 2.7853 no 3_676
H5 H10 3.4147 no 3_676
H5 H23B 3.4520 no 3_576
H5 H23C 3.1259 no 3_576
H6 C23 3.4508 no 3_576
H6 C35 3.0024 no 1_565
H6 O43 3.4164 no 3_676
H6 Br49 3.1075 no 3_676
H6 H22A 3.4980 no 3_576
H6 H23C 2.5672 no 3_576
H6 H35 2.4104 no 1_565
H6 H36 3.5454 no 1_565
H6 H45B 3.2146 no 3_676
H7 C45 3.5769 no 3_676
H7 H34 3.4118 no 1_565
H7 H35 3.4445 no 1_565
H7 H45A 3.1247 no 3_676
H7 H45B 3.1488 no 3_676
H9 O55 3.1521 no .
H9 H5 2.7853 no 3_676
H9 H46B 3.3099 no 4_564
H9 H55 2.3155 no .
H10 O44 2.9353 no 4_564
H10 C45 3.5284 no 4_564
H10 C46 2.9779 no 4_564
H10 C53 3.4656 no 2_655
H10 H5 3.4147 no 3_676
H10 H23B 3.4248 no 1_655
H10 H46A 2.8195 no 4_564
H10 H46B 2.4123 no 4_564
H10 H53A 3.3707 no 2_655
H10 H53B 2.9075 no 2_655
H11 Br49 3.3172 no 2_655
H11 O52 2.9227 no 2_655
H11 H41 2.9948 no 4_564
H11 H52 3.0043 no 2_655
H11 H53B 3.4617 no 2_655
H12 C45 3.4885 no 3_676
H12 C46 3.0225 no 3_676
H12 Br49 3.1512 no 2_655
H12 H29 3.1564 no 4_564
H12 H30 3.2072 no 4_564
H12 H45A 2.9594 no 3_676
H12 H46B 2.5385 no 3_676
H12 H46C 2.8105 no 3_676
H13 C45 3.5324 no 3_676
H13 C46 3.5402 no 3_676
H13 Br51 2.9669 no 2_555
H13 H29 2.6560 no 4_564
H13 H45A 2.9272 no 3_676
H13 H46C 2.9290 no 3_676
H15A Br51 2.9917 no 2_555
H15A H29 3.1247 no 4_564
H15A H33 3.5922 no 2_555
H15B C29 3.5684 no 4_564
H15B O55 2.9335 no .
H15B H28 3.2005 no 4_564
H15B H29 3.0135 no 4_564
H15B H33 3.2499 no 2_555
H15B H55 2.8032 no .
H18 C54 3.5536 no 2_555
H18 H33 3.3211 no 2_555
H18 H34 3.3725 no 1_565
H18 H54A 2.7261 no 2_555
H18 H54C 3.5467 no 2_555
H22A C19 3.5955 no 3_576
H22A O21 2.7924 no 3_576
H22A C22 3.3440 no 3_576
H22A H6 3.4980 no 3_576
H22A H22A 3.0500 no 3_576
H22A H22B 3.5624 no 3_576
H22A H35 2.9667 no 3_566
H22A H54A 3.5457 no 2_555
H22B C35 3.1007 no 3_566
H22B H22A 3.5624 no 3_576
H22B H35 2.4063 no 3_566
H23A C46 3.1267 no 4_464
H23A H35 3.4453 no 3_566
H23A H46A 3.0604 no 4_464
H23A H46B 3.0185 no 4_464
H23A H46C 2.7756 no 4_464
H23B C46 3.2927 no 4_464
H23B C53 3.0394 no 2_555
H23B C54 3.4924 no 2_555
H23B H5 3.4520 no 3_576
H23B H10 3.4248 no 1_455
H23B H46A 2.8771 no 4_464
H23B H46B 3.0709 no 4_464
H23B H46C 3.4033 no 4_464
H23B H53A 3.0246 no 2_555
H23B H53B 2.3494 no 2_555
H23B H54A 3.0291 no 2_555
H23C C5 3.4667 no 3_576
H23C C6 3.1771 no 3_576
H23C C35 3.2828 no 3_566
H23C Br49 3.0941 no 1_455
H23C H5 3.1259 no 3_576
H23C H6 2.5672 no 3_576
H23C H35 2.4505 no 3_566
H23C H36 3.2642 no 3_566
H23C H46B 3.5269 no 4_464
H27 C35 3.2118 no 3_566
H27 C36 3.1916 no 3_566
H27 H35 3.2808 no 3_566
H27 H36 3.2576 no 3_566
H27 H57C 3.3579 no 4_565
H28 C31 3.1544 no 3_566
H28 C32 2.9653 no 3_566
H28 C33 2.9810 no 3_566
H28 C34 3.1671 no 3_566
H28 C35 3.3102 no 3_566
H28 C36 3.3099 no 3_566
H28 H15B 3.2005 no 4_565
H28 H32 3.3912 no 3_566
H28 H33 3.4210 no 3_566
H28 H57C 3.5175 no 4_565
H29 C8 3.4918 no 4_565
H29 C12 3.0837 no 4_565
H29 C13 2.7846 no 4_565
H29 C15 3.5082 no 4_565
H29 Br51 3.1188 no 3_566
H29 H12 3.1564 no 4_565
H29 H13 2.6560 no 4_565
H29 H15A 3.1247 no 4_565
H29 H15B 3.0135 no 4_565
H29 H56B 3.5204 no 4_565
H30 C12 3.3570 no 4_565
H30 Br49 3.4930 no 3_666
H30 H12 3.2072 no 4_565
H30 H56B 3.2502 no 4_565
H32 H28 3.3912 no 3_566
H32 H46A 3.2684 no 3_666
H33 C15 3.4718 no 2_545
H33 C16 2.8300 no 2_545
H33 O17 3.0509 no 2_545
H33 C18 2.9545 no 2_545
H33 C19 3.3916 no 2_545
H33 Br51 3.4043 no 2_545
H33 H15A 3.5922 no 2_545
H33 H15B 3.2499 no 2_545
H33 H18 3.3211 no 2_545
H33 H28 3.4210 no 3_566
H33 H46A 3.4416 no 3_666
H33 H46C 3.3571 no 3_666
H33 H54C 3.5193 no 2_545
H34 Br51 3.0593 no 2_545
H34 C54 2.9450 no 2_545
H34 H7 3.4118 no 1_545
H34 H18 3.3725 no 1_545
H34 H45B 3.5712 no 3_666
H34 H54A 2.9408 no 2_545
H34 H54B 2.8528 no 2_545
H34 H54C 2.5508 no 2_545
H35 C6 3.2129 no 1_545
H35 C22 2.9313 no 3_566
H35 C23 3.0630 no 3_566
H35 H6 2.4104 no 1_545
H35 H7 3.4445 no 1_545
H35 H22A 2.9667 no 3_566
H35 H22B 2.4063 no 3_566
H35 H23A 3.4453 no 3_566
H35 H23C 2.4505 no 3_566
H35 H27 3.2808 no 3_566
H35 H45B 3.4211 no 3_666
H36 Br49 2.9757 no 3_666
H36 H6 3.5454 no 1_545
H36 H23C 3.2642 no 3_566
H36 H27 3.2576 no 3_566
H36 H45B 3.5528 no 3_666
H38A C41 3.3583 no 3_666
H38A C42 3.3334 no 3_666
H38A Br49 3.2987 no 3_666
H38A H41 3.5628 no 3_666
H38B C41 2.9540 no 3_666
H38B C42 2.9256 no 3_666
H38B O44 2.6780 no 3_666
H38B C45 3.4995 no 3_666
H38B H41 2.8029 no 3_666
H38B H45B 3.3139 no 3_666
H38B H46A 3.5691 no 3_666
H41 C11 3.3439 no 4_565
H41 C38 3.4367 no 3_666
H41 C39 3.4381 no 3_666
H41 H11 2.9948 no 4_565
H41 H38A 3.5628 no 3_666
H41 H38B 2.8029 no 3_666
H41 H56B 2.8921 no 4_565
H45A C7 3.5059 no 3_676
H45A C12 3.0956 no 3_676
H45A C13 3.0807 no 3_676
H45A H7 3.1247 no 3_676
H45A H12 2.9594 no 3_676
H45A H13 2.9272 no 3_676
H45A H56A 2.9204 no 4_565
H45B C31 3.3189 no 3_666
H45B C32 3.4232 no 3_666
H45B C33 3.3206 no 3_666
H45B C34 3.1153 no 3_666
H45B C35 3.0043 no 3_666
H45B C36 3.1002 no 3_666
H45B H6 3.2146 no 3_676
H45B H7 3.1488 no 3_676
H45B H34 3.5712 no 3_666
H45B H35 3.4211 no 3_666
H45B H36 3.5528 no 3_666
H45B H38B 3.3139 no 3_666
H46A C23 3.4150 no 4_665
H46A C32 3.2326 no 3_666
H46A C33 3.3433 no 3_666
H46A C53 3.0399 no 3_666
H46A H10 2.8195 no 4_565
H46A H23A 3.0604 no 4_665
H46A H23B 2.8771 no 4_665
H46A H32 3.2684 no 3_666
H46A H33 3.4416 no 3_666
H46A H38B 3.5691 no 3_666
H46A H53A 2.2376 no 3_666
H46A H53B 2.9964 no 3_666
H46B C10 3.2394 no 4_565
H46B C12 3.3070 no 3_676
H46B C23 3.3832 no 4_665
H46B H9 3.3099 no 4_565
H46B H10 2.4123 no 4_565
H46B H12 2.5385 no 3_676
H46B H23A 3.0185 no 4_665
H46B H23B 3.0709 no 4_665
H46B H23C 3.5269 no 4_665
H46B H53A 3.5870 no 3_666
H46C C12 3.4387 no 3_676
H46C C13 3.4985 no 3_676
H46C C23 3.5033 no 4_665
H46C C33 3.4026 no 3_666
H46C Br51 3.0504 no 4_665
H46C H12 2.8105 no 3_676
H46C H13 2.9290 no 3_676
H46C H23A 2.7756 no 4_665
H46C H23B 3.4033 no 4_665
H46C H33 3.3571 no 3_666
H52 O55 1.7581 no .
H52 C56 2.9214 no .
H52 C57 3.4712 no .
H52 H11 3.0043 no 2_645
H52 H55 1.8545 no .
H52 H56A 3.1307 no .
H52 H57A 3.1058 no .
H53A C46 3.2114 no 3_666
H53A H10 3.3707 no 2_645
H53A H23B 3.0246 no 2_545
H53A H46A 2.2376 no 3_666
H53A H46B 3.5870 no 3_666
H53B C10 3.4952 no 2_645
H53B C23 3.3203 no 2_545
H53B O55 3.2585 no .
H53B C57 3.5946 no .
H53B H10 2.9075 no 2_645
H53B H11 3.4617 no 2_645
H53B H23B 2.3494 no 2_545
H53B H46A 2.9964 no 3_666
H53B H57A 2.7397 no .
H54A C18 3.2701 no 2_545
H54A C19 3.2893 no 2_545
H54A O21 2.5357 no 2_545
H54A C22 3.4362 no 2_545
H54A H18 2.7261 no 2_545
H54A H22A 3.5457 no 2_545
H54A H23B 3.0291 no 2_545
H54A H34 2.9408 no 2_555
H54B C34 3.4237 no 2_555
H54B O55 2.9984 no .
H54B C57 3.3375 no .
H54B H34 2.8528 no 2_555
H54B H55 3.5995 no .
H54B H57A 2.8062 no .
H54B H57C 3.1461 no .
H54C C34 3.3431 no 2_555
H54C H18 3.5467 no 2_545
H54C H33 3.5193 no 2_555
H54C H34 2.5508 no 2_555
H55 C1 2.9062 no .
H55 C8 2.6875 no .
H55 C9 2.4592 no .
H55 C10 3.3201 no .
H55 O14 2.4550 no .
H55 C15 3.3554 no .
H55 Zn47 3.4427 no .
H55 O52 2.6582 no .
H55 H9 2.3155 no .
H55 H15B 2.8032 no .
H55 H52 1.8545 no .
H55 H54B 3.5995 no .
H56A C42 3.0144 no 4_564
H56A O43 3.1495 no 4_564
H56A O44 3.0991 no 4_564
H56A C45 3.4575 no 4_564
H56A H4 2.9543 no 4_564
H56A H45A 2.9204 no 4_564
H56A H52 3.1307 no .
H56B C9 3.4594 no .
H56B C10 3.3894 no .
H56B C29 3.4104 no 4_564
H56B C30 3.2503 no 4_564
H56B C39 3.4996 no 4_564
H56B C41 2.8305 no 4_564
H56B C42 2.8890 no 4_564
H56B O43 3.4837 no 4_564
H56B O44 3.1304 no 4_564
H56B H29 3.5204 no 4_564
H56B H30 3.2502 no 4_564
H56B H41 2.8921 no 4_564
H57A C4 3.4815 no 4_564
H57A C53 3.3623 no .
H57A C54 3.4393 no .
H57A H4 3.4247 no 4_564
H57A H52 3.1058 no .
H57A H53B 2.7397 no .
H57A H54B 2.8062 no .
H57B N3 3.0735 no 4_564
H57B C4 2.9203 no 4_564
H57B C39 3.5091 no 4_564
H57B O40 3.3062 no 4_564
H57B C41 3.5527 no 4_564
H57B C42 3.4197 no 4_564
H57B O43 3.2007 no 4_564
H57B H4 2.8526 no 4_564
H57C C25 3.2646 no 4_564
H57C N26 3.0568 no 4_564
H57C C27 2.9375 no 4_564
H57C C28 3.0342 no 4_564
H57C C29 3.1958 no 4_564
H57C C30 3.3042 no 4_564
H57C H27 3.3579 no 4_564
H57C H28 3.5175 no 4_564
H57C H54B 3.1461 no .

loop_
_geom_hbond_atom_site_label_D
_geom_hbond_atom_site_label_H
_geom_hbond_atom_site_label_A
_geom_hbond_distance_DA
_geom_hbond_distance_DH
_geom_hbond_distance_HA
_geom_hbond_angle_DHA
_geom_hbond_publ_flag
O52 H52 O55 2.628(6) 0.870 1.758 179.5 no

loop_
_geom_torsion_atom_site_label_1
_geom_torsion_atom_site_label_2
_geom_torsion_atom_site_label_3
_geom_torsion_atom_site_label_4
_geom_torsion
_geom_torsion_publ_flag
C2 C1 C8 C9 101.1(4) no
C2 C1 C8 C13 -77.6(4) no
C8 C1 C2 N3 -106.3(4) no
C8 C1 C2 C7 70.9(5) no
C2 C1 O14 Zn47 97.3(3) no
C2 C1 O14 Zn48 -22.1(4) no
O14 C1 C2 N3 13.5(5) no
O14 C1 C2 C7 -169.3(3) no
C2 C1 C15 C16 -58.3(4) no
C15 C1 C2 N3 135.4(4) no
C15 C1 C2 C7 -47.4(5) no
C8 C1 O14 Zn47 -145.4(3) no
C8 C1 O14 Zn48 95.2(3) no
O14 C1 C8 C9 -18.1(4) no
O14 C1 C8 C13 163.2(3) no
C8 C1 C15 C16 -175.1(3) no
C15 C1 C8 C9 -139.6(3) no
C15 C1 C8 C13 41.7(5) no
O14 C1 C15 C16 63.2(5) no
C15 C1 O14 Zn47 -24.6(5) no
C15 C1 O14 Zn48 -144.1(3) no
C1 C2 N3 C4 -179.4(3) no
C1 C2 N3 Zn48 1.3(5) no
C1 C2 C7 C6 -179.2(4) no
N3 C2 C7 C6 -2.1(7) no
C7 C2 N3 C4 3.3(6) no
C7 C2 N3 Zn48 -176.0(4) no
C2 N3 C4 C5 -1.7(6) no
C2 N3 Zn48 O14 -10.3(3) no
C2 N3 Zn48 O40 -85.8(3) no
C2 N3 Zn48 O43 -170.4(3) no
C2 N3 Zn48 Br49 89.8(3) no
C4 N3 Zn48 O14 170.4(4) no
C4 N3 Zn48 O40 94.9(4) no
C4 N3 Zn48 O43 10.4(4) no
C4 N3 Zn48 Br49 -89.4(4) no
Zn48 N3 C4 C5 177.5(3) no
N3 C4 C5 C6 -1.2(7) no
C4 C5 C6 C7 2.3(7) no
C5 C6 C7 C2 -0.8(7) no
C1 C8 C9 C10 -178.9(3) no
C1 C8 C13 C12 179.5(3) no
C9 C8 C13 C12 0.8(5) no
C13 C8 C9 C10 -0.1(5) no
C8 C9 C10 C11 -0.9(6) no
C9 C10 C11 C12 1.2(6) no
C10 C11 C12 C13 -0.5(6) no
C11 C12 C13 C8 -0.5(6) no
C1 O14 Zn47 O17 -2.3(3) no
C1 O14 Zn47 O40 -128.3(3) no
C1 O14 Zn47 O52 117.5(3) no
C1 O14 Zn48 N3 18.5(3) no
C1 O14 Zn48 O40 135.9(3) no
C1 O14 Zn48 O43 81.1(4) no
C1 O14 Zn48 Br49 -115.6(3) no
Zn47 O14 Zn48 N3 -116.86(10) no
Zn47 O14 Zn48 O40 0.53(8) no
Zn47 O14 Zn48 O43 -54.2(3) no
Zn47 O14 Zn48 Br49 109.05(9) no
Zn48 O14 Zn47 O17 125.45(9) no
Zn48 O14 Zn47 O40 -0.53(8) no
Zn48 O14 Zn47 O52 -114.76(9) no
C1 C15 C16 O17 -72.6(4) no
C1 C15 C16 C18 108.0(4) no
C15 C16 O17 Zn47 36.7(4) no
C15 C16 O17 Zn50 -172.8(2) no
C15 C16 C18 C19 -177.6(3) no
O17 C16 C18 C19 3.0(5) no
C18 C16 O17 Zn47 -143.9(3) no
C18 C16 O17 Zn50 6.6(5) no
C16 O17 Zn47 O14 -2.7(3) no
C16 O17 Zn47 O37 162.9(3) no
C16 O17 Zn47 O40 80.2(3) no
C16 O17 Zn47 O52 -98.0(3) no
C16 O17 Zn50 O20 -11.9(3) no
C16 O17 Zn50 N26 -94.7(3) no
C16 O17 Zn50 O37 -160.5(3) no
C16 O17 Zn50 Br51 89.0(3) no
Zn47 O17 Zn50 O20 143.66(10) no
Zn47 O17 Zn50 N26 60.88(14) no
Zn47 O17 Zn50 O37 -4.98(8) no
Zn47 O17 Zn50 Br51 -115.43(8) no
Zn50 O17 Zn47 O14 -160.65(9) no
Zn50 O17 Zn47 O37 5.01(8) no
Zn50 O17 Zn47 O40 -77.75(11) no
Zn50 O17 Zn47 O52 104.08(10) no
C16 C18 C19 O20 -0.6(6) no
C16 C18 C19 O21 178.9(3) no
C18 C19 O20 Zn50 -10.9(6) no
C18 C19 O21 C22 176.8(3) no
O20 C19 O21 C22 -3.7(5) no
O21 C19 O20 Zn50 169.7(3) no
C19 O20 Zn50 O17 13.7(3) no
C19 O20 Zn50 N26 144.4(3) no
C19 O20 Zn50 O37 73.2(4) no
C19 O20 Zn50 Br51 -97.9(3) no
C19 O21 C22 C23 -77.4(4) no
C25 C24 C31 C32 121.4(4) no
C25 C24 C31 C36 -59.0(4) no
C31 C24 C25 N26 -94.1(4) no
C31 C24 C25 C30 81.4(4) no
C25 C24 O37 Zn47 108.2(4) no
C25 C24 O37 Zn50 -23.3(4) no
O37 C24 C25 N26 24.6(4) no
O37 C24 C25 C30 -159.8(3) no
C25 C24 C38 C39 -63.9(5) no
C38 C24 C25 N26 148.6(3) no
C38 C24 C25 C30 -35.9(5) no
C31 C24 O37 Zn47 -135.3(3) no
C31 C24 O37 Zn50 93.3(4) no
O37 C24 C31 C32 3.0(5) no
O37 C24 C31 C36 -177.5(3) no
C31 C24 C38 C39 179.3(3) no
C38 C24 C31 C32 -117.9(4) no
C38 C24 C31 C36 61.7(5) no
O37 C24 C38 C39 59.2(4) no
C38 C24 O37 Zn47 -16.7(5) no
C38 C24 O37 Zn50 -148.1(3) no
C24 C25 N26 C27 171.7(3) no
C24 C25 N26 Zn50 -14.5(4) no
C24 C25 C30 C29 -171.9(4) no
N26 C25 C30 C29 3.4(6) no
C30 C25 N26 C27 -4.0(6) no
C30 C25 N26 Zn50 169.7(3) no
C25 N26 C27 C28 1.7(6) no
C25 N26 Zn50 O17 -63.5(3) no
C25 N26 Zn50 O20 -143.9(3) no
C25 N26 Zn50 O37 1.4(3) no
C25 N26 Zn50 Br51 112.6(3) no
C27 N26 Zn50 O17 109.8(3) no
C27 N26 Zn50 O20 29.4(3) no
C27 N26 Zn50 O37 174.8(4) no
C27 N26 Zn50 Br51 -74.0(4) no
Zn50 N26 C27 C28 -171.4(3) no
N26 C27 C28 C29 1.4(6) no
C27 C28 C29 C30 -2.0(6) no
C28 C29 C30 C25 -0.3(6) no
C24 C31 C32 C33 178.5(4) no
C24 C31 C36 C35 -179.3(4) no
C32 C31 C36 C35 0.3(6) no
C36 C31 C32 C33 -1.0(7) no
C31 C32 C33 C34 0.6(7) no
C32 C33 C34 C35 0.5(7) no
C33 C34 C35 C36 -1.2(7) no
C34 C35 C36 C31 0.8(7) no
C24 O37 Zn47 O17 -141.4(3) no
C24 O37 Zn47 O40 -14.8(3) no
C24 O37 Zn47 O52 100.3(3) no
C24 O37 Zn50 O17 148.2(3) no
C24 O37 Zn50 O20 87.2(3) no
C24 O37 Zn50 N26 13.2(2) no
C24 O37 Zn50 Br51 -102.2(3) no
Zn47 O37 Zn50 O17 5.02(7) no
Zn47 O37 Zn50 O20 -56.00(18) no
Zn47 O37 Zn50 N26 -129.93(9) no
Zn47 O37 Zn50 Br51 114.58(8) no
Zn50 O37 Zn47 O17 -5.14(8) no
Zn50 O37 Zn47 O40 121.54(9) no
Zn50 O37 Zn47 O52 -123.38(8) no
C24 C38 C39 O40 -60.0(5) no
C24 C38 C39 C41 123.3(4) no
C38 C39 O40 Zn47 15.7(6) no
C38 C39 O40 Zn48 -161.9(3) no
C38 C39 C41 C42 176.2(4) no
O40 C39 C41 C42 -0.3(7) no
C41 C39 O40 Zn47 -167.6(4) no
C41 C39 O40 Zn48 14.8(7) no
C39 O40 Zn47 O14 -177.6(4) no
C39 O40 Zn47 O17 94.1(4) no
C39 O40 Zn47 O37 16.4(4) no
C39 O40 Zn47 O52 -87.6(4) no
C39 O40 Zn48 N3 -108.9(4) no
C39 O40 Zn48 O14 177.6(4) no
C39 O40 Zn48 O43 -20.8(4) no
C39 O40 Zn48 Br49 74.4(4) no
Zn47 O40 Zn48 N3 73.00(13) no
Zn47 O40 Zn48 O14 -0.55(10) no
Zn47 O40 Zn48 O43 161.12(12) no
Zn47 O40 Zn48 Br49 -103.73(11) no
Zn48 O40 Zn47 O14 0.56(10) no
Zn48 O40 Zn47 O17 -87.71(14) no
Zn48 O40 Zn47 O37 -165.42(11) no
Zn48 O40 Zn47 O52 90.53(12) no
C39 C41 C42 O43 3.1(7) no
C39 C41 C42 O44 -177.1(4) no
C41 C42 O43 Zn48 -18.1(7) no
C41 C42 O44 C45 175.2(3) no
O43 C42 O44 C45 -4.9(6) no
O44 C42 O43 Zn48 162.1(3) no
C42 O43 Zn48 N3 136.6(4) no
C42 O43 Zn48 O14 76.0(4) no
C42 O43 Zn48 O40 21.7(4) no
C42 O43 Zn48 Br49 -87.8(4) no
C42 O44 C45 C46 173.9(3) no
O14 Zn47 O52 C53 -152.6(2) no
O17 Zn47 O52 C53 -57.4(3) no
O37 Zn47 O52 C53 28.3(3) no
O40 Zn47 O52 C53 124.3(2) no
Zn47 O52 C53 C54 60.1(5) no
